data_7706315
loop_
_publ_author_name
'Buratto, William R.'
'Ferreira, Ricardo B.'
'Catalano, Vincent J.'
'Garc\'ia-Serres, Ricardo'
'Murray, Leslie J.'

_publ_section_title
;
 Cleavage of cluster iron-sulfide bonds in cyclophane-coordinated
 Fe<sub>n</sub>S<sub>m</sub> complexes.
;
_journal_issue 3
_journal_name_full 'Dalton transactions (Cambridge, England : 2003)'
_journal_page_first 816
_journal_page_last 821
_journal_paper_doi 10.1039/d0dt03805a
_journal_volume 50
_journal_year 2021
_chemical_formula_sum 'C51 H78 Fe2 N6 S2'
_chemical_formula_weight 951.01
_space_group_crystal_system triclinic
_space_group_IT_number 2
_space_group_name_Hall '-P 1'
_space_group_name_H-M_alt 'P -1'
_atom_sites_solution_hydrogens geom
_audit_creation_method SHELXL-2016/6
_audit_update_record
;
2020-08-31 deposited with the CCDC.	2020-12-21 downloaded from the CCDC.
;
_cell_angle_alpha 89.9530(10)
_cell_angle_beta 87.6360(10)
_cell_angle_gamma 80.6400(10)
_cell_formula_units_Z 2
_cell_length_a 12.5051(3)
_cell_length_b 12.9415(4)
_cell_length_c 15.0445(4)
_cell_measurement_reflns_used 9819
_cell_measurement_temperature 100(2)
_cell_measurement_theta_max 31.53
_cell_measurement_theta_min 2.47
_cell_volume 2400.22(11)
_computing_cell_refinement 'Bruker SAINT'
_computing_data_collection 'Bruker APEX2'
_computing_data_reduction 'Bruker SAINT'
_computing_molecular_graphics 'Bruker SHELXTL'
_computing_publication_material 'Bruker SHELXTL'
_computing_structure_refinement 'SHELXL-2016/6 (Sheldrick, 2016)'
_computing_structure_solution 'SHELXS-97 (Sheldrick 2008)'
_diffrn_ambient_temperature 100(2)
_diffrn_measured_fraction_theta_full 0.999
_diffrn_measured_fraction_theta_max 0.998
_diffrn_measurement_device_type 'Bruker APEX-II CCD'
_diffrn_measurement_method '\f and \w scans'
_diffrn_radiation_type MoK\a
_diffrn_radiation_wavelength 0.71073
_diffrn_reflns_av_R_equivalents 0.0447
_diffrn_reflns_av_unetI/netI 0.0405
_diffrn_reflns_Laue_measured_fraction_full 0.999
_diffrn_reflns_Laue_measured_fraction_max 0.998
_diffrn_reflns_limit_h_max 18
_diffrn_reflns_limit_h_min -18
_diffrn_reflns_limit_k_max 18
_diffrn_reflns_limit_k_min -18
_diffrn_reflns_limit_l_max 21
_diffrn_reflns_limit_l_min -21
_diffrn_reflns_number 63442
_diffrn_reflns_point_group_measured_fraction_full 0.999
_diffrn_reflns_point_group_measured_fraction_max 0.998
_diffrn_reflns_theta_full 25.242
_diffrn_reflns_theta_max 30.998
_diffrn_reflns_theta_min 1.355
_exptl_absorpt_coefficient_mu 0.733
_exptl_absorpt_correction_T_max 0.7462
_exptl_absorpt_correction_T_min 0.6980
_exptl_absorpt_correction_type multi-scan
_exptl_absorpt_process_details SADABS
_exptl_crystal_colour red
_exptl_crystal_density_diffrn 1.316
_exptl_crystal_description prism
_exptl_crystal_F_000 1020
_exptl_crystal_size_max 0.353
_exptl_crystal_size_mid 0.210
_exptl_crystal_size_min 0.173
_refine_diff_density_max 1.430
_refine_diff_density_min -0.431
_refine_diff_density_rms 0.075
_refine_ls_extinction_method none
_refine_ls_goodness_of_fit_ref 1.069
_refine_ls_hydrogen_treatment constr
_refine_ls_matrix_type full
_refine_ls_number_parameters 564
_refine_ls_number_reflns 15258
_refine_ls_number_restraints 0
_refine_ls_restrained_S_all 1.069
_refine_ls_R_factor_all 0.0485
_refine_ls_R_factor_gt 0.0361
_refine_ls_shift/su_max 0.002
_refine_ls_shift/su_mean 0.000
_refine_ls_structure_factor_coef Fsqd
_refine_ls_weighting_details 'w=1/[\s^2^(Fo^2^)+(0.0612P)^2^] where P=(Fo^2^+2Fc^2^)/3'
_refine_ls_weighting_scheme calc
_refine_ls_wR_factor_gt 0.1056
_refine_ls_wR_factor_ref 0.1093
_reflns_Friedel_coverage 0.000
_reflns_number_gt 11924
_reflns_number_total 15258
_reflns_threshold_expression 'I > 2\s(I)'
_cod_data_source_file d0dt03805a2.cif
_cod_data_source_block rf881_0m
_cod_depositor_comments 'Adding full bibliography for 7706315.cif.'
_cod_database_code 7706315
_shelx_shelxl_version_number 2016/6
_shelx_space_group_comment
; 
The symmetry employed for this shelxl refinement is uniquely defined 
by the following loop, which should always be used as a source of 
symmetry information in preference to the above space-group names. 
They are only intended as comments. 
;
_shelx_estimated_absorpt_t_min 0.782
_shelx_estimated_absorpt_t_max 0.884

loop_
_space_group_symop_operation_xyz
'x, y, z'
'-x, -y, -z'

loop_
_atom_site_label
_atom_site_type_symbol
_atom_site_fract_x
_atom_site_fract_y
_atom_site_fract_z
_atom_site_U_iso_or_equiv
_atom_site_adp_type
_atom_site_occupancy
_atom_site_site_symmetry_order
_atom_site_calc_flag
_atom_site_refinement_flags_posn
_atom_site_refinement_flags_adp
_atom_site_refinement_flags_occupancy
_atom_site_disorder_assembly
_atom_site_disorder_group
Fe1 Fe 0.55865(2) 0.76454(2) 0.67026(2) 0.01127(5) Uani 1 1 d . . . . .
Fe2 Fe 0.66434(2) 0.79834(2) 0.81520(2) 0.01086(5) Uani 1 1 d . . . . .
S1 S 0.54911(3) 0.91332(3) 0.74431(2) 0.01356(8) Uani 1 1 d . . . . .
S2 S 0.67176(3) 0.65258(3) 0.74187(2) 0.01051(7) Uani 1 1 d . . . . .
N1 N 0.41103(10) 0.72500(10) 0.65422(8) 0.0132(2) Uani 1 1 d . . . . .
N2 N 0.58982(10) 0.78614(10) 0.53959(8) 0.0132(2) Uani 1 1 d . . . . .
N3 N 0.62261(10) 0.80279(9) 0.94630(7) 0.0115(2) Uani 1 1 d . . . . .
N4 N 0.80664(10) 0.84989(10) 0.83003(8) 0.0121(2) Uani 1 1 d . . . . .
N5 N 0.70446(10) 0.35572(10) 0.78541(8) 0.0135(2) Uani 1 1 d . . . . .
N6 N 0.86830(10) 0.40313(10) 0.66500(8) 0.0140(2) Uani 1 1 d . . . . .
H6A H 0.810399 0.432241 0.696531 0.017 Uiso 1 1 calc R U . . .
C1 C 0.35339(12) 0.76888(12) 0.58732(10) 0.0157(3) Uani 1 1 d . . . . .
C2 C 0.39693(13) 0.82393(13) 0.51726(10) 0.0185(3) Uani 1 1 d . . . . .
H2 H 0.344833 0.864715 0.481893 0.022 Uiso 1 1 calc R U . . .
C3 C 0.50557(13) 0.82755(12) 0.49195(9) 0.0153(3) Uani 1 1 d . . . . .
C4 C 0.23410(13) 0.76075(14) 0.58291(11) 0.0225(3) Uani 1 1 d . . . . .
H4A H 0.225624 0.686804 0.581780 0.034 Uiso 1 1 calc R U . . .
H4B H 0.205216 0.795086 0.528871 0.034 Uiso 1 1 calc R U . . .
H4C H 0.194385 0.795090 0.635234 0.034 Uiso 1 1 calc R U . . .
C5 C 0.52447(14) 0.88120(13) 0.40491(10) 0.0217(3) Uani 1 1 d . . . . .
H5A H 0.563554 0.939553 0.415338 0.033 Uiso 1 1 calc R U . . .
H5B H 0.454542 0.907899 0.379411 0.033 Uiso 1 1 calc R U . . .
H5C H 0.567573 0.830973 0.363492 0.033 Uiso 1 1 calc R U . . .
C6 C 0.64965(12) 0.88122(11) 0.99331(9) 0.0126(3) Uani 1 1 d . . . . .
C7 C 0.73089(13) 0.93908(12) 0.96539(9) 0.0149(3) Uani 1 1 d . . . . .
H7 H 0.733380 1.000342 0.999474 0.018 Uiso 1 1 calc R U . . .
C8 C 0.80906(12) 0.92012(11) 0.89469(9) 0.0137(3) Uani 1 1 d . . . . .
C9 C 0.59276(14) 0.91122(12) 1.08249(9) 0.0176(3) Uani 1 1 d . . . . .
H9A H 0.515097 0.933598 1.074347 0.026 Uiso 1 1 calc R U . . .
H9B H 0.623254 0.968777 1.108647 0.026 Uiso 1 1 calc R U . . .
H9C H 0.603087 0.850701 1.122244 0.026 Uiso 1 1 calc R U . . .
C10 C 0.90118(14) 0.98357(13) 0.89533(11) 0.0206(3) Uani 1 1 d . . . . .
H10A H 0.970201 0.936214 0.900593 0.031 Uiso 1 1 calc R U . . .
H10B H 0.889772 1.032291 0.945943 0.031 Uiso 1 1 calc R U . . .
H10C H 0.902953 1.023112 0.839851 0.031 Uiso 1 1 calc R U . . .
C11 C 0.73648(12) 0.25866(11) 0.75754(9) 0.0138(3) Uani 1 1 d . . . . .
C12 C 0.82359(12) 0.23229(12) 0.69359(10) 0.0156(3) Uani 1 1 d . . . . .
H12 H 0.841272 0.160402 0.677428 0.019 Uiso 1 1 calc R U . . .
C13 C 0.88603(12) 0.29952(12) 0.65188(9) 0.0140(3) Uani 1 1 d . . . . .
C14 C 0.68153(14) 0.16942(12) 0.79148(11) 0.0207(3) Uani 1 1 d . . . . .
H14A H 0.683469 0.166695 0.856501 0.031 Uiso 1 1 calc R U . . .
H14B H 0.719604 0.103186 0.766067 0.031 Uiso 1 1 calc R U . . .
H14C H 0.605974 0.180658 0.773823 0.031 Uiso 1 1 calc R U . . .
C15 C 0.97775(13) 0.25272(13) 0.58844(11) 0.0203(3) Uani 1 1 d . . . . .
H15A H 0.964100 0.280547 0.528642 0.030 Uiso 1 1 calc R U . . .
H15B H 0.982618 0.176379 0.587224 0.030 Uiso 1 1 calc R U . . .
H15C H 1.046077 0.270832 0.608274 0.030 Uiso 1 1 calc R U . . .
C17 C 0.35329(12) 0.66455(12) 0.71962(9) 0.0142(3) Uani 1 1 d . . . . .
H17A H 0.329706 0.605099 0.688761 0.017 Uiso 1 1 calc R U . . .
H17B H 0.287690 0.710288 0.744451 0.017 Uiso 1 1 calc R U . . .
C18 C 0.42465(11) 0.62331(11) 0.79458(9) 0.0117(3) Uani 1 1 d . . . . .
C19 C 0.43779(12) 0.69116(11) 0.86514(9) 0.0120(3) Uani 1 1 d . . . . .
C20 C 0.51757(12) 0.65929(11) 0.92676(9) 0.0118(3) Uani 1 1 d . . . . .
C21 C 0.57666(12) 0.55648(11) 0.92451(9) 0.0116(3) Uani 1 1 d . . . . .
C22 C 0.55740(12) 0.48733(11) 0.85702(9) 0.0112(3) Uani 1 1 d . . . . .
C23 C 0.48465(12) 0.52184(11) 0.79046(9) 0.0116(3) Uani 1 1 d . . . . .
C24 C 0.36473(12) 0.79724(12) 0.87298(10) 0.0157(3) Uani 1 1 d . . . . .
H24A H 0.350978 0.825898 0.812742 0.019 Uiso 1 1 calc R U . . .
H24B H 0.402029 0.846330 0.905750 0.019 Uiso 1 1 calc R U . . .
C25 C 0.25620(13) 0.78898(13) 0.92159(10) 0.0178(3) Uani 1 1 d . . . . .
H25A H 0.223385 0.733997 0.893700 0.027 Uiso 1 1 calc R U . . .
H25B H 0.207321 0.856068 0.917972 0.027 Uiso 1 1 calc R U . . .
H25C H 0.268560 0.771601 0.984138 0.027 Uiso 1 1 calc R U . . .
C26 C 0.54615(13) 0.74020(12) 0.99023(9) 0.0143(3) Uani 1 1 d . . . . .
H26A H 0.479248 0.787314 1.010752 0.017 Uiso 1 1 calc R U . . .
H26B H 0.579703 0.704704 1.042944 0.017 Uiso 1 1 calc R U . . .
C27 C 0.66372(12) 0.52209(12) 0.99077(9) 0.0149(3) Uani 1 1 d . . . . .
H27A H 0.662689 0.447962 1.006537 0.018 Uiso 1 1 calc R U . . .
H27B H 0.646720 0.564567 1.045760 0.018 Uiso 1 1 calc R U . . .
C28 C 0.77685(13) 0.53324(15) 0.95516(11) 0.0237(4) Uani 1 1 d . . . . .
H28A H 0.793470 0.492944 0.899787 0.036 Uiso 1 1 calc R U . . .
H28B H 0.830007 0.506730 0.999206 0.036 Uiso 1 1 calc R U . . .
H28C H 0.779974 0.607237 0.943553 0.036 Uiso 1 1 calc R U . . .
C29 C 0.61484(12) 0.37498(11) 0.85279(9) 0.0140(3) Uani 1 1 d . . . . .
H29A H 0.643689 0.355333 0.911832 0.017 Uiso 1 1 calc R U . . .
H29B H 0.561300 0.329004 0.839932 0.017 Uiso 1 1 calc R U . . .
C30 C 0.47160(13) 0.44997(12) 0.71361(10) 0.0181(3) Uani 1 1 d . . . . .
H30A H 0.539159 0.398820 0.704272 0.022 Uiso 1 1 calc R U . . .
H30B H 0.460307 0.491933 0.658750 0.022 Uiso 1 1 calc R U . . .
C31 C 0.37618(15) 0.39075(14) 0.72979(13) 0.0272(4) Uani 1 1 d . . . . .
H31A H 0.389553 0.345018 0.781463 0.041 Uiso 1 1 calc R U . . .
H31B H 0.368478 0.348329 0.677221 0.041 Uiso 1 1 calc R U . . .
H31C H 0.309425 0.441006 0.741043 0.041 Uiso 1 1 calc R U . . .
C32 C 0.69941(12) 0.77769(12) 0.49579(9) 0.0144(3) Uani 1 1 d . . . . .
H32A H 0.711752 0.847903 0.475917 0.017 Uiso 1 1 calc R U . . .
H32B H 0.703762 0.731982 0.442594 0.017 Uiso 1 1 calc R U . . .
C33 C 0.78644(12) 0.73324(12) 0.55822(9) 0.0125(3) Uani 1 1 d . . . . .
C34 C 0.82674(12) 0.62504(11) 0.55902(9) 0.0124(3) Uani 1 1 d . . . . .
C35 C 0.89620(12) 0.58458(11) 0.62609(9) 0.0120(3) Uani 1 1 d . . . . .
C36 C 0.91864(11) 0.64994(12) 0.69543(9) 0.0119(3) Uani 1 1 d . . . . .
C37 C 0.88317(12) 0.75838(11) 0.69117(9) 0.0120(3) Uani 1 1 d . . . . .
C38 C 0.81997(12) 0.80090(11) 0.62064(9) 0.0125(3) Uani 1 1 d . . . . .
C39 C 0.78942(13) 0.55154(12) 0.49180(10) 0.0166(3) Uani 1 1 d . . . . .
H39A H 0.844396 0.487328 0.485998 0.020 Uiso 1 1 calc R U . . .
H39B H 0.785119 0.586061 0.433018 0.020 Uiso 1 1 calc R U . . .
C40 C 0.67891(14) 0.52040(13) 0.51726(11) 0.0210(3) Uani 1 1 d . . . . .
H40A H 0.682973 0.484291 0.574601 0.032 Uiso 1 1 calc R U . . .
H40B H 0.659593 0.473637 0.471505 0.032 Uiso 1 1 calc R U . . .
H40C H 0.623612 0.583391 0.521926 0.032 Uiso 1 1 calc R U . . .
C41 C 0.94389(12) 0.46929(12) 0.62764(10) 0.0146(3) Uani 1 1 d . . . . .
H41A H 0.966354 0.445538 0.566150 0.017 Uiso 1 1 calc R U . . .
H41B H 1.009626 0.459944 0.663179 0.017 Uiso 1 1 calc R U . . .
C42 C 0.97390(12) 0.60215(12) 0.77712(10) 0.0156(3) Uani 1 1 d . . . . .
H42A H 0.957825 0.530183 0.784784 0.019 Uiso 1 1 calc R U . . .
H42B H 0.943213 0.643573 0.830172 0.019 Uiso 1 1 calc R U . . .
C43 C 1.09671(13) 0.59794(14) 0.77214(12) 0.0232(3) Uani 1 1 d . . . . .
H43A H 1.127617 0.558492 0.718987 0.035 Uiso 1 1 calc R U . . .
H43B H 1.127959 0.563329 0.825262 0.035 Uiso 1 1 calc R U . . .
H43C H 1.113390 0.669301 0.768959 0.035 Uiso 1 1 calc R U . . .
C44 C 0.90283(12) 0.82914(12) 0.76695(9) 0.0147(3) Uani 1 1 d . . . . .
H44A H 0.966707 0.795714 0.799222 0.018 Uiso 1 1 calc R U . . .
H44B H 0.918833 0.896308 0.742580 0.018 Uiso 1 1 calc R U . . .
C45 C 0.78804(13) 0.91903(12) 0.61223(10) 0.0155(3) Uani 1 1 d . . . . .
H45A H 0.783026 0.951685 0.672058 0.019 Uiso 1 1 calc R U . . .
H45B H 0.715751 0.935107 0.586317 0.019 Uiso 1 1 calc R U . . .
C46 C 0.87063(14) 0.96519(12) 0.55351(11) 0.0204(3) Uani 1 1 d . . . . .
H46A H 0.942671 0.947295 0.577993 0.031 Uiso 1 1 calc R U . . .
H46B H 0.850135 1.041521 0.551657 0.031 Uiso 1 1 calc R U . . .
H46C H 0.872113 0.936408 0.493155 0.031 Uiso 1 1 calc R U . . .
C1S C 0.1945(2) 0.00760(19) 0.70925(15) 0.0510(6) Uani 1 1 d . . . . .
H1S1 H 0.202383 -0.037466 0.761741 0.076 Uiso 1 1 calc R U . . .
H1S2 H 0.252659 -0.017217 0.664967 0.076 Uiso 1 1 calc R U . . .
H1S3 H 0.124059 0.005366 0.683733 0.076 Uiso 1 1 calc R U . . .
C2S C 0.20126(17) 0.11833(18) 0.73584(13) 0.0361(5) Uani 1 1 d . . . . .
H2S1 H 0.194877 0.162971 0.682237 0.043 Uiso 1 1 calc R U . . .
H2S2 H 0.273346 0.120167 0.760062 0.043 Uiso 1 1 calc R U . . .
C3S C 0.11407(16) 0.16359(15) 0.80472(12) 0.0298(4) Uani 1 1 d . . . . .
H3S1 H 0.121017 0.119395 0.858577 0.036 Uiso 1 1 calc R U . . .
H3S2 H 0.042004 0.160924 0.780770 0.036 Uiso 1 1 calc R U . . .
C4S C 0.11994(17) 0.27709(16) 0.83120(14) 0.0351(4) Uani 1 1 d . . . . .
H4S1 H 0.187398 0.278147 0.863146 0.042 Uiso 1 1 calc R U . . .
H4S2 H 0.123992 0.319118 0.776510 0.042 Uiso 1 1 calc R U . . .
C5S C 0.02404(17) 0.32790(16) 0.88968(13) 0.0336(4) Uani 1 1 d . . . . .
H5S1 H 0.032144 0.401432 0.901425 0.040 Uiso 1 1 calc R U . . .
H5S2 H -0.043041 0.329085 0.856702 0.040 Uiso 1 1 calc R U . . .
C6S C 0.01105(18) 0.27378(17) 0.97786(13) 0.0370(5) Uani 1 1 d . . . . .
H6S1 H -0.002254 0.202365 0.967146 0.055 Uiso 1 1 calc R U . . .
H6S2 H -0.050390 0.312779 1.012671 0.055 Uiso 1 1 calc R U . . .
H6S3 H 0.077408 0.271187 1.010827 0.055 Uiso 1 1 calc R U . . .

loop_
_atom_site_aniso_label
_atom_site_aniso_U_11
_atom_site_aniso_U_22
_atom_site_aniso_U_33
_atom_site_aniso_U_23
_atom_site_aniso_U_13
_atom_site_aniso_U_12
Fe1 0.01275(11) 0.01163(11) 0.00926(9) 0.00010(7) -0.00047(7) -0.00147(8)
Fe2 0.01292(11) 0.01095(10) 0.00890(9) -0.00116(7) 0.00041(7) -0.00274(8)
S1 0.01622(18) 0.01091(17) 0.01299(15) 0.00022(12) 0.00101(13) -0.00097(14)
S2 0.01115(16) 0.01071(16) 0.00964(14) 0.00029(11) 0.00071(12) -0.00197(13)
N1 0.0147(6) 0.0122(6) 0.0126(5) 0.0019(4) -0.0013(4) -0.0016(5)
N2 0.0141(6) 0.0137(6) 0.0112(5) 0.0010(4) 0.0000(4) -0.0004(5)
N3 0.0133(6) 0.0114(6) 0.0100(5) -0.0016(4) 0.0012(4) -0.0032(5)
N4 0.0131(6) 0.0115(6) 0.0121(5) -0.0028(4) 0.0009(4) -0.0032(5)
N5 0.0137(6) 0.0098(6) 0.0161(6) -0.0011(4) 0.0022(5) 0.0005(5)
N6 0.0122(6) 0.0096(6) 0.0194(6) -0.0014(5) 0.0038(5) -0.0003(5)
C1 0.0147(7) 0.0153(7) 0.0167(7) 0.0012(5) -0.0031(5) -0.0010(6)
C2 0.0185(8) 0.0192(8) 0.0172(7) 0.0058(6) -0.0060(6) -0.0001(6)
C3 0.0214(8) 0.0129(7) 0.0110(6) 0.0022(5) -0.0023(5) -0.0001(6)
C4 0.0169(8) 0.0258(9) 0.0254(8) 0.0085(7) -0.0080(6) -0.0036(7)
C5 0.0248(9) 0.0233(9) 0.0159(7) 0.0087(6) -0.0022(6) -0.0007(7)
C6 0.0165(7) 0.0101(7) 0.0105(6) -0.0016(5) -0.0006(5) 0.0006(5)
C7 0.0197(8) 0.0116(7) 0.0142(6) -0.0050(5) 0.0010(5) -0.0049(6)
C8 0.0154(7) 0.0112(7) 0.0149(6) -0.0022(5) -0.0012(5) -0.0031(6)
C9 0.0260(8) 0.0148(7) 0.0121(6) -0.0044(5) 0.0038(6) -0.0050(6)
C10 0.0225(8) 0.0209(8) 0.0206(7) -0.0083(6) 0.0031(6) -0.0110(7)
C11 0.0144(7) 0.0116(7) 0.0156(6) -0.0003(5) -0.0008(5) -0.0021(5)
C12 0.0169(7) 0.0087(7) 0.0200(7) -0.0039(5) 0.0030(6) 0.0007(6)
C13 0.0127(7) 0.0131(7) 0.0150(6) -0.0027(5) 0.0013(5) 0.0013(5)
C14 0.0249(9) 0.0102(7) 0.0265(8) -0.0016(6) 0.0073(6) -0.0039(6)
C15 0.0188(8) 0.0140(7) 0.0265(8) -0.0054(6) 0.0085(6) -0.0001(6)
C17 0.0109(7) 0.0163(7) 0.0158(6) 0.0029(5) -0.0008(5) -0.0034(6)
C18 0.0101(6) 0.0122(7) 0.0129(6) 0.0020(5) 0.0007(5) -0.0026(5)
C19 0.0113(7) 0.0096(6) 0.0147(6) 0.0010(5) 0.0036(5) -0.0018(5)
C20 0.0130(7) 0.0124(7) 0.0104(6) -0.0007(5) 0.0030(5) -0.0044(5)
C21 0.0114(7) 0.0137(7) 0.0100(6) 0.0022(5) 0.0022(5) -0.0034(5)
C22 0.0108(7) 0.0101(6) 0.0121(6) 0.0016(5) 0.0033(5) -0.0012(5)
C23 0.0120(7) 0.0121(7) 0.0109(6) -0.0005(5) 0.0021(5) -0.0032(5)
C24 0.0154(7) 0.0108(7) 0.0204(7) -0.0006(5) 0.0015(6) -0.0009(6)
C25 0.0146(7) 0.0172(8) 0.0204(7) -0.0033(6) 0.0025(6) 0.0004(6)
C26 0.0183(7) 0.0138(7) 0.0113(6) -0.0018(5) 0.0037(5) -0.0050(6)
C27 0.0152(7) 0.0165(7) 0.0133(6) 0.0021(5) -0.0024(5) -0.0028(6)
C28 0.0137(8) 0.0320(10) 0.0260(8) 0.0065(7) -0.0039(6) -0.0045(7)
C29 0.0156(7) 0.0111(7) 0.0142(6) 0.0016(5) 0.0034(5) -0.0003(6)
C30 0.0206(8) 0.0167(8) 0.0157(7) -0.0056(6) -0.0022(6) 0.0015(6)
C31 0.0280(10) 0.0179(8) 0.0367(10) -0.0070(7) -0.0126(8) -0.0041(7)
C32 0.0173(7) 0.0154(7) 0.0098(6) 0.0024(5) 0.0019(5) -0.0010(6)
C33 0.0141(7) 0.0135(7) 0.0094(6) 0.0014(5) 0.0025(5) -0.0015(5)
C34 0.0133(7) 0.0129(7) 0.0108(6) -0.0016(5) 0.0035(5) -0.0023(5)
C35 0.0112(7) 0.0108(7) 0.0137(6) -0.0009(5) 0.0039(5) -0.0023(5)
C36 0.0088(6) 0.0146(7) 0.0121(6) 0.0006(5) 0.0025(5) -0.0024(5)
C37 0.0111(7) 0.0134(7) 0.0118(6) -0.0023(5) 0.0028(5) -0.0034(5)
C38 0.0139(7) 0.0099(7) 0.0133(6) 0.0003(5) 0.0038(5) -0.0023(5)
C39 0.0206(8) 0.0145(7) 0.0137(6) -0.0036(5) 0.0002(5) -0.0003(6)
C40 0.0221(8) 0.0200(8) 0.0219(7) -0.0047(6) -0.0030(6) -0.0055(7)
C41 0.0126(7) 0.0123(7) 0.0181(7) -0.0005(5) 0.0028(5) -0.0007(6)
C42 0.0139(7) 0.0178(7) 0.0151(6) 0.0021(5) -0.0005(5) -0.0024(6)
C43 0.0137(8) 0.0272(9) 0.0288(8) 0.0004(7) -0.0056(6) -0.0021(7)
C44 0.0138(7) 0.0158(7) 0.0152(6) -0.0040(5) 0.0033(5) -0.0054(6)
C45 0.0195(8) 0.0109(7) 0.0155(6) -0.0007(5) 0.0041(5) -0.0020(6)
C46 0.0249(9) 0.0122(7) 0.0238(8) 0.0010(6) 0.0067(6) -0.0041(6)
C1S 0.0631(17) 0.0467(14) 0.0360(12) -0.0005(10) 0.0000(11) 0.0123(12)
C2S 0.0311(11) 0.0470(13) 0.0278(9) 0.0023(9) -0.0035(8) 0.0014(9)
C3S 0.0298(10) 0.0334(10) 0.0262(9) 0.0060(7) -0.0029(7) -0.0048(8)
C4S 0.0352(11) 0.0363(11) 0.0345(10) 0.0036(8) -0.0002(8) -0.0080(9)
C5S 0.0399(12) 0.0300(10) 0.0308(10) 0.0019(8) -0.0049(8) -0.0046(9)
C6S 0.0412(12) 0.0366(12) 0.0319(10) 0.0006(8) 0.0048(9) -0.0042(9)

loop_
_atom_type_symbol
_atom_type_description
_atom_type_scat_dispersion_real
_atom_type_scat_dispersion_imag
_atom_type_scat_source
C C 0.0033 0.0016 'International Tables Vol C Tables 4.2.6.8 and 6.1.1.4'
H H 0.0000 0.0000 'International Tables Vol C Tables 4.2.6.8 and 6.1.1.4'
Fe Fe 0.3463 0.8444 'International Tables Vol C Tables 4.2.6.8 and 6.1.1.4'
N N 0.0061 0.0033 'International Tables Vol C Tables 4.2.6.8 and 6.1.1.4'
S S 0.1246 0.1234 'International Tables Vol C Tables 4.2.6.8 and 6.1.1.4'

loop_
_geom_angle_atom_site_label_1
_geom_angle_atom_site_label_2
_geom_angle_atom_site_label_3
_geom_angle
_geom_angle_site_symmetry_1
_geom_angle_site_symmetry_3
_geom_angle_publ_flag
N2 Fe1 N1 95.04(5) . . ?
N2 Fe1 S2 118.56(4) . . ?
N1 Fe1 S2 115.82(4) . . ?
N2 Fe1 S1 110.46(4) . . ?
N1 Fe1 S1 112.23(4) . . ?
S2 Fe1 S1 104.824(15) . . ?
N2 Fe1 Fe2 132.48(4) . . ?
N1 Fe1 Fe2 132.12(3) . . ?
S2 Fe1 Fe2 52.133(11) . . ?
S1 Fe1 Fe2 52.692(11) . . ?
N3 Fe2 N4 94.91(5) . . ?
N3 Fe2 S2 119.27(4) . . ?
N4 Fe2 S2 116.47(4) . . ?
N3 Fe2 S1 109.68(4) . . ?
N4 Fe2 S1 111.44(4) . . ?
S2 Fe2 S1 104.981(15) . . ?
N3 Fe2 Fe1 133.01(4) . . ?
N4 Fe2 Fe1 131.53(3) . . ?
S2 Fe2 Fe1 52.089(11) . . ?
S1 Fe2 Fe1 52.893(11) . . ?
Fe2 S1 Fe1 74.415(13) . . ?
Fe1 S2 Fe2 75.778(14) . . ?
C1 N1 C17 116.47(12) . . ?
C1 N1 Fe1 117.81(10) . . ?
C17 N1 Fe1 124.91(9) . . ?
C3 N2 C32 117.10(12) . . ?
C3 N2 Fe1 116.59(10) . . ?
C32 N2 Fe1 125.39(9) . . ?
C6 N3 C26 117.00(11) . . ?
C6 N3 Fe2 116.69(9) . . ?
C26 N3 Fe2 125.08(9) . . ?
C8 N4 C44 117.14(12) . . ?
C8 N4 Fe2 116.77(10) . . ?
C44 N4 Fe2 125.38(9) . . ?
C11 N5 C29 117.90(12) . . ?
C13 N6 C41 121.11(12) . . ?
C13 N6 H6A 119.4 . . ?
C41 N6 H6A 119.4 . . ?
N1 C1 C2 123.78(14) . . ?
N1 C1 C4 120.29(14) . . ?
C2 C1 C4 115.93(13) . . ?
C3 C2 C1 129.79(14) . . ?
C3 C2 H2 115.1 . . ?
C1 C2 H2 115.1 . . ?
N2 C3 C2 123.87(13) . . ?
N2 C3 C5 120.09(14) . . ?
C2 C3 C5 116.03(13) . . ?
C1 C4 H4A 109.5 . . ?
C1 C4 H4B 109.5 . . ?
H4A C4 H4B 109.5 . . ?
C1 C4 H4C 109.5 . . ?
H4A C4 H4C 109.5 . . ?
H4B C4 H4C 109.5 . . ?
C3 C5 H5A 109.5 . . ?
C3 C5 H5B 109.5 . . ?
H5A C5 H5B 109.5 . . ?
C3 C5 H5C 109.5 . . ?
H5A C5 H5C 109.5 . . ?
H5B C5 H5C 109.5 . . ?
N3 C6 C7 123.63(13) . . ?
N3 C6 C9 119.91(13) . . ?
C7 C6 C9 116.46(13) . . ?
C6 C7 C8 129.94(13) . . ?
C6 C7 H7 115.0 . . ?
C8 C7 H7 115.0 . . ?
N4 C8 C7 123.83(13) . . ?
N4 C8 C10 119.87(13) . . ?
C7 C8 C10 116.29(12) . . ?
C6 C9 H9A 109.5 . . ?
C6 C9 H9B 109.5 . . ?
H9A C9 H9B 109.5 . . ?
C6 C9 H9C 109.5 . . ?
H9A C9 H9C 109.5 . . ?
H9B C9 H9C 109.5 . . ?
C8 C10 H10A 109.5 . . ?
C8 C10 H10B 109.5 . . ?
H10A C10 H10B 109.5 . . ?
C8 C10 H10C 109.5 . . ?
H10A C10 H10C 109.5 . . ?
H10B C10 H10C 109.5 . . ?
N5 C11 C12 121.89(14) . . ?
N5 C11 C14 121.61(13) . . ?
C12 C11 C14 116.50(13) . . ?
C13 C12 C11 127.60(14) . . ?
C13 C12 H12 116.2 . . ?
C11 C12 H12 116.2 . . ?
N6 C13 C12 123.23(13) . . ?
N6 C13 C15 118.62(13) . . ?
C12 C13 C15 118.16(13) . . ?
C11 C14 H14A 109.5 . . ?
C11 C14 H14B 109.5 . . ?
H14A C14 H14B 109.5 . . ?
C11 C14 H14C 109.5 . . ?
H14A C14 H14C 109.5 . . ?
H14B C14 H14C 109.5 . . ?
C13 C15 H15A 109.5 . . ?
C13 C15 H15B 109.5 . . ?
H15A C15 H15B 109.5 . . ?
C13 C15 H15C 109.5 . . ?
H15A C15 H15C 109.5 . . ?
H15B C15 H15C 109.5 . . ?
N1 C17 C18 111.72(12) . . ?
N1 C17 H17A 109.3 . . ?
C18 C17 H17A 109.3 . . ?
N1 C17 H17B 109.3 . . ?
C18 C17 H17B 109.3 . . ?
H17A C17 H17B 107.9 . . ?
C23 C18 C19 120.12(13) . . ?
C23 C18 C17 120.54(13) . . ?
C19 C18 C17 119.10(13) . . ?
C20 C19 C18 119.29(13) . . ?
C20 C19 C24 121.45(13) . . ?
C18 C19 C24 119.26(13) . . ?
C19 C20 C21 120.83(13) . . ?
C19 C20 C26 118.41(13) . . ?
C21 C20 C26 120.52(13) . . ?
C22 C21 C20 118.93(13) . . ?
C22 C21 C27 120.11(13) . . ?
C20 C21 C27 120.89(13) . . ?
C23 C22 C21 120.38(13) . . ?
C23 C22 C29 118.00(13) . . ?
C21 C22 C29 121.62(13) . . ?
C18 C23 C22 120.03(13) . . ?
C18 C23 C30 119.87(13) . . ?
C22 C23 C30 120.10(13) . . ?
C19 C24 C25 111.59(12) . . ?
C19 C24 H24A 109.3 . . ?
C25 C24 H24A 109.3 . . ?
C19 C24 H24B 109.3 . . ?
C25 C24 H24B 109.3 . . ?
H24A C24 H24B 108.0 . . ?
C24 C25 H25A 109.5 . . ?
C24 C25 H25B 109.5 . . ?
H25A C25 H25B 109.5 . . ?
C24 C25 H25C 109.5 . . ?
H25A C25 H25C 109.5 . . ?
H25B C25 H25C 109.5 . . ?
N3 C26 C20 110.77(11) . . ?
N3 C26 H26A 109.5 . . ?
C20 C26 H26A 109.5 . . ?
N3 C26 H26B 109.5 . . ?
C20 C26 H26B 109.5 . . ?
H26A C26 H26B 108.1 . . ?
C21 C27 C28 112.91(12) . . ?
C21 C27 H27A 109.0 . . ?
C28 C27 H27A 109.0 . . ?
C21 C27 H27B 109.0 . . ?
C28 C27 H27B 109.0 . . ?
H27A C27 H27B 107.8 . . ?
C27 C28 H28A 109.5 . . ?
C27 C28 H28B 109.5 . . ?
H28A C28 H28B 109.5 . . ?
C27 C28 H28C 109.5 . . ?
H28A C28 H28C 109.5 . . ?
H28B C28 H28C 109.5 . . ?
N5 C29 C22 114.03(12) . . ?
N5 C29 H29A 108.7 . . ?
C22 C29 H29A 108.7 . . ?
N5 C29 H29B 108.7 . . ?
C22 C29 H29B 108.7 . . ?
H29A C29 H29B 107.6 . . ?
C23 C30 C31 112.37(13) . . ?
C23 C30 H30A 109.1 . . ?
C31 C30 H30A 109.1 . . ?
C23 C30 H30B 109.1 . . ?
C31 C30 H30B 109.1 . . ?
H30A C30 H30B 107.9 . . ?
C30 C31 H31A 109.5 . . ?
C30 C31 H31B 109.5 . . ?
H31A C31 H31B 109.5 . . ?
C30 C31 H31C 109.5 . . ?
H31A C31 H31C 109.5 . . ?
H31B C31 H31C 109.5 . . ?
N2 C32 C33 111.25(11) . . ?
N2 C32 H32A 109.4 . . ?
C33 C32 H32A 109.4 . . ?
N2 C32 H32B 109.4 . . ?
C33 C32 H32B 109.4 . . ?
H32A C32 H32B 108.0 . . ?
C38 C33 C34 120.59(13) . . ?
C38 C33 C32 118.39(13) . . ?
C34 C33 C32 120.82(13) . . ?
C35 C34 C33 119.12(13) . . ?
C35 C34 C39 120.21(13) . . ?
C33 C34 C39 120.53(13) . . ?
C34 C35 C36 120.32(13) . . ?
C34 C35 C41 120.71(13) . . ?
C36 C35 C41 118.91(13) . . ?
C37 C36 C35 119.70(13) . . ?
C37 C36 C42 120.30(13) . . ?
C35 C36 C42 119.86(13) . . ?
C36 C37 C38 120.12(13) . . ?
C36 C37 C44 120.28(13) . . ?
C38 C37 C44 119.32(13) . . ?
C33 C38 C37 119.37(13) . . ?
C33 C38 C45 120.39(13) . . ?
C37 C38 C45 120.24(13) . . ?
C34 C39 C40 113.54(12) . . ?
C34 C39 H39A 108.9 . . ?
C40 C39 H39A 108.9 . . ?
C34 C39 H39B 108.9 . . ?
C40 C39 H39B 108.9 . . ?
H39A C39 H39B 107.7 . . ?
C39 C40 H40A 109.5 . . ?
C39 C40 H40B 109.5 . . ?
H40A C40 H40B 109.5 . . ?
C39 C40 H40C 109.5 . . ?
H40A C40 H40C 109.5 . . ?
H40B C40 H40C 109.5 . . ?
N6 C41 C35 113.43(12) . . ?
N6 C41 H41A 108.9 . . ?
C35 C41 H41A 108.9 . . ?
N6 C41 H41B 108.9 . . ?
C35 C41 H41B 108.9 . . ?
H41A C41 H41B 107.7 . . ?
C36 C42 C43 113.36(13) . . ?
C36 C42 H42A 108.9 . . ?
C43 C42 H42A 108.9 . . ?
C36 C42 H42B 108.9 . . ?
C43 C42 H42B 108.9 . . ?
H42A C42 H42B 107.7 . . ?
C42 C43 H43A 109.5 . . ?
C42 C43 H43B 109.5 . . ?
H43A C43 H43B 109.5 . . ?
C42 C43 H43C 109.5 . . ?
H43A C43 H43C 109.5 . . ?
H43B C43 H43C 109.5 . . ?
N4 C44 C37 111.23(12) . . ?
N4 C44 H44A 109.4 . . ?
C37 C44 H44A 109.4 . . ?
N4 C44 H44B 109.4 . . ?
C37 C44 H44B 109.4 . . ?
H44A C44 H44B 108.0 . . ?
C38 C45 C46 111.16(12) . . ?
C38 C45 H45A 109.4 . . ?
C46 C45 H45A 109.4 . . ?
C38 C45 H45B 109.4 . . ?
C46 C45 H45B 109.4 . . ?
H45A C45 H45B 108.0 . . ?
C45 C46 H46A 109.5 . . ?
C45 C46 H46B 109.5 . . ?
H46A C46 H46B 109.5 . . ?
C45 C46 H46C 109.5 . . ?
H46A C46 H46C 109.5 . . ?
H46B C46 H46C 109.5 . . ?
C2S C1S H1S1 109.5 . . ?
C2S C1S H1S2 109.5 . . ?
H1S1 C1S H1S2 109.5 . . ?
C2S C1S H1S3 109.5 . . ?
H1S1 C1S H1S3 109.5 . . ?
H1S2 C1S H1S3 109.5 . . ?
C1S C2S C3S 113.28(19) . . ?
C1S C2S H2S1 108.9 . . ?
C3S C2S H2S1 108.9 . . ?
C1S C2S H2S2 108.9 . . ?
C3S C2S H2S2 108.9 . . ?
H2S1 C2S H2S2 107.7 . . ?
C2S C3S C4S 113.40(17) . . ?
C2S C3S H3S1 108.9 . . ?
C4S C3S H3S1 108.9 . . ?
C2S C3S H3S2 108.9 . . ?
C4S C3S H3S2 108.9 . . ?
H3S1 C3S H3S2 107.7 . . ?
C5S C4S C3S 113.62(17) . . ?
C5S C4S H4S1 108.8 . . ?
C3S C4S H4S1 108.8 . . ?
C5S C4S H4S2 108.8 . . ?
C3S C4S H4S2 108.8 . . ?
H4S1 C4S H4S2 107.7 . . ?
C6S C5S C4S 114.39(17) . . ?
C6S C5S H5S1 108.7 . . ?
C4S C5S H5S1 108.7 . . ?
C6S C5S H5S2 108.7 . . ?
C4S C5S H5S2 108.7 . . ?
H5S1 C5S H5S2 107.6 . . ?
C5S C6S H6S1 109.5 . . ?
C5S C6S H6S2 109.5 . . ?
H6S1 C6S H6S2 109.5 . . ?
C5S C6S H6S3 109.5 . . ?
H6S1 C6S H6S3 109.5 . . ?
H6S2 C6S H6S3 109.5 . . ?

loop_
_geom_bond_atom_site_label_1
_geom_bond_atom_site_label_2
_geom_bond_distance
_geom_bond_site_symmetry_2
_geom_bond_publ_flag
Fe1 N2 2.0165(12) . ?
Fe1 N1 2.0179(13) . ?
Fe1 S2 2.1718(4) . ?
Fe1 S1 2.2092(4) . ?
Fe1 Fe2 2.6683(3) . ?
Fe2 N3 2.0177(11) . ?
Fe2 N4 2.0200(12) . ?
Fe2 S2 2.1731(4) . ?
Fe2 S1 2.2034(4) . ?
N1 C1 1.3345(18) . ?
N1 C17 1.4917(19) . ?
N2 C3 1.3375(19) . ?
N2 C32 1.4836(19) . ?
N3 C6 1.3331(18) . ?
N3 C26 1.4854(18) . ?
N4 C8 1.3364(18) . ?
N4 C44 1.4903(18) . ?
N5 C11 1.3180(18) . ?
N5 C29 1.4701(18) . ?
N6 C13 1.3365(19) . ?
N6 C41 1.4701(19) . ?
N6 H6A 0.8800 . ?
C1 C2 1.412(2) . ?
C1 C4 1.517(2) . ?
C2 C3 1.404(2) . ?
C2 H2 0.9500 . ?
C3 C5 1.509(2) . ?
C4 H4A 0.9800 . ?
C4 H4B 0.9800 . ?
C4 H4C 0.9800 . ?
C5 H5A 0.9800 . ?
C5 H5B 0.9800 . ?
C5 H5C 0.9800 . ?
C6 C7 1.407(2) . ?
C6 C9 1.5130(19) . ?
C7 C8 1.408(2) . ?
C7 H7 0.9500 . ?
C8 C10 1.520(2) . ?
C9 H9A 0.9800 . ?
C9 H9B 0.9800 . ?
C9 H9C 0.9800 . ?
C10 H10A 0.9800 . ?
C10 H10B 0.9800 . ?
C10 H10C 0.9800 . ?
C11 C12 1.422(2) . ?
C11 C14 1.515(2) . ?
C12 C13 1.393(2) . ?
C12 H12 0.9500 . ?
C13 C15 1.509(2) . ?
C14 H14A 0.9800 . ?
C14 H14B 0.9800 . ?
C14 H14C 0.9800 . ?
C15 H15A 0.9800 . ?
C15 H15B 0.9800 . ?
C15 H15C 0.9800 . ?
C17 C18 1.510(2) . ?
C17 H17A 0.9900 . ?
C17 H17B 0.9900 . ?
C18 C23 1.402(2) . ?
C18 C19 1.410(2) . ?
C19 C20 1.402(2) . ?
C19 C24 1.522(2) . ?
C20 C21 1.413(2) . ?
C20 C26 1.513(2) . ?
C21 C22 1.408(2) . ?
C21 C27 1.519(2) . ?
C22 C23 1.404(2) . ?
C22 C29 1.514(2) . ?
C23 C30 1.515(2) . ?
C24 C25 1.534(2) . ?
C24 H24A 0.9900 . ?
C24 H24B 0.9900 . ?
C25 H25A 0.9800 . ?
C25 H25B 0.9800 . ?
C25 H25C 0.9800 . ?
C26 H26A 0.9900 . ?
C26 H26B 0.9900 . ?
C27 C28 1.521(2) . ?
C27 H27A 0.9900 . ?
C27 H27B 0.9900 . ?
C28 H28A 0.9800 . ?
C28 H28B 0.9800 . ?
C28 H28C 0.9800 . ?
C29 H29A 0.9900 . ?
C29 H29B 0.9900 . ?
C30 C31 1.531(2) . ?
C30 H30A 0.9900 . ?
C30 H30B 0.9900 . ?
C31 H31A 0.9800 . ?
C31 H31B 0.9800 . ?
C31 H31C 0.9800 . ?
C32 C33 1.509(2) . ?
C32 H32A 0.9900 . ?
C32 H32B 0.9900 . ?
C33 C38 1.406(2) . ?
C33 C34 1.409(2) . ?
C34 C35 1.404(2) . ?
C34 C39 1.526(2) . ?
C35 C36 1.4091(19) . ?
C35 C41 1.515(2) . ?
C36 C37 1.404(2) . ?
C36 C42 1.517(2) . ?
C37 C38 1.407(2) . ?
C37 C44 1.5155(19) . ?
C38 C45 1.523(2) . ?
C39 C40 1.535(2) . ?
C39 H39A 0.9900 . ?
C39 H39B 0.9900 . ?
C40 H40A 0.9800 . ?
C40 H40B 0.9800 . ?
C40 H40C 0.9800 . ?
C41 H41A 0.9900 . ?
C41 H41B 0.9900 . ?
C42 C43 1.526(2) . ?
C42 H42A 0.9900 . ?
C42 H42B 0.9900 . ?
C43 H43A 0.9800 . ?
C43 H43B 0.9800 . ?
C43 H43C 0.9800 . ?
C44 H44A 0.9900 . ?
C44 H44B 0.9900 . ?
C45 C46 1.526(2) . ?
C45 H45A 0.9900 . ?
C45 H45B 0.9900 . ?
C46 H46A 0.9800 . ?
C46 H46B 0.9800 . ?
C46 H46C 0.9800 . ?
C1S C2S 1.505(3) . ?
C1S H1S1 0.9800 . ?
C1S H1S2 0.9800 . ?
C1S H1S3 0.9800 . ?
C2S C3S 1.518(3) . ?
C2S H2S1 0.9900 . ?
C2S H2S2 0.9900 . ?
C3S C4S 1.536(3) . ?
C3S H3S1 0.9900 . ?
C3S H3S2 0.9900 . ?
C4S C5S 1.517(3) . ?
C4S H4S1 0.9900 . ?
C4S H4S2 0.9900 . ?
C5S C6S 1.515(3) . ?
C5S H5S1 0.9900 . ?
C5S H5S2 0.9900 . ?
C6S H6S1 0.9800 . ?
C6S H6S2 0.9800 . ?
C6S H6S3 0.9800 . ?

loop_
_geom_hbond_atom_site_label_D
_geom_hbond_atom_site_label_H
_geom_hbond_atom_site_label_A
_geom_hbond_distance_DH
_geom_hbond_distance_HA
_geom_hbond_distance_DA
_geom_hbond_angle_DHA
_geom_hbond_site_symmetry_A
N6 H6A N5 0.88 2.19 2.8208(17) 128.1 .
C5 H5B S1 0.98 2.96 3.5104(16) 116.3 2_676

loop_
_geom_torsion_atom_site_label_1
_geom_torsion_atom_site_label_2
_geom_torsion_atom_site_label_3
_geom_torsion_atom_site_label_4
_geom_torsion
_geom_torsion_site_symmetry_1
_geom_torsion_site_symmetry_2
_geom_torsion_site_symmetry_3
_geom_torsion_site_symmetry_4
_geom_torsion_publ_flag
C17 N1 C1 C2 -176.54(14) . . . . ?
Fe1 N1 C1 C2 13.2(2) . . . . ?
C17 N1 C1 C4 3.0(2) . . . . ?
Fe1 N1 C1 C4 -167.19(11) . . . . ?
N1 C1 C2 C3 14.0(3) . . . . ?
C4 C1 C2 C3 -165.63(16) . . . . ?
C32 N2 C3 C2 168.15(14) . . . . ?
Fe1 N2 C3 C2 -22.2(2) . . . . ?
C32 N2 C3 C5 -11.2(2) . . . . ?
Fe1 N2 C3 C5 158.44(11) . . . . ?
C1 C2 C3 N2 -8.5(3) . . . . ?
C1 C2 C3 C5 170.90(16) . . . . ?
C26 N3 C6 C7 171.85(14) . . . . ?
Fe2 N3 C6 C7 -20.19(19) . . . . ?
C26 N3 C6 C9 -7.3(2) . . . . ?
Fe2 N3 C6 C9 160.63(11) . . . . ?
N3 C6 C7 C8 -10.7(3) . . . . ?
C9 C6 C7 C8 168.49(15) . . . . ?
C44 N4 C8 C7 -172.09(14) . . . . ?
Fe2 N4 C8 C7 17.06(19) . . . . ?
C44 N4 C8 C10 6.8(2) . . . . ?
Fe2 N4 C8 C10 -164.03(11) . . . . ?
C6 C7 C8 N4 12.6(3) . . . . ?
C6 C7 C8 C10 -166.36(16) . . . . ?
C29 N5 C11 C12 -179.00(13) . . . . ?
C29 N5 C11 C14 1.6(2) . . . . ?
N5 C11 C12 C13 -0.1(3) . . . . ?
C14 C11 C12 C13 179.35(15) . . . . ?
C41 N6 C13 C12 172.83(14) . . . . ?
C41 N6 C13 C15 -7.5(2) . . . . ?
C11 C12 C13 N6 -2.7(3) . . . . ?
C11 C12 C13 C15 177.62(15) . . . . ?
C1 N1 C17 C18 -177.11(13) . . . . ?
Fe1 N1 C17 C18 -7.66(17) . . . . ?
N1 C17 C18 C23 -94.15(16) . . . . ?
N1 C17 C18 C19 80.27(16) . . . . ?
C23 C18 C19 C20 5.2(2) . . . . ?
C17 C18 C19 C20 -169.23(13) . . . . ?
C23 C18 C19 C24 -174.53(13) . . . . ?
C17 C18 C19 C24 11.0(2) . . . . ?
C18 C19 C20 C21 -6.8(2) . . . . ?
C24 C19 C20 C21 172.99(13) . . . . ?
C18 C19 C20 C26 167.70(12) . . . . ?
C24 C19 C20 C26 -12.6(2) . . . . ?
C19 C20 C21 C22 2.6(2) . . . . ?
C26 C20 C21 C22 -171.79(12) . . . . ?
C19 C20 C21 C27 179.53(13) . . . . ?
C26 C20 C21 C27 5.2(2) . . . . ?
C20 C21 C22 C23 3.2(2) . . . . ?
C27 C21 C22 C23 -173.77(12) . . . . ?
C20 C21 C22 C29 -177.69(12) . . . . ?
C27 C21 C22 C29 5.3(2) . . . . ?
C19 C18 C23 C22 0.5(2) . . . . ?
C17 C18 C23 C22 174.84(12) . . . . ?
C19 C18 C23 C30 -178.94(13) . . . . ?
C17 C18 C23 C30 -4.6(2) . . . . ?
C21 C22 C23 C18 -4.7(2) . . . . ?
C29 C22 C23 C18 176.15(12) . . . . ?
C21 C22 C23 C30 174.67(13) . . . . ?
C29 C22 C23 C30 -4.4(2) . . . . ?
C20 C19 C24 C25 -95.64(16) . . . . ?
C18 C19 C24 C25 84.10(16) . . . . ?
C6 N3 C26 C20 176.20(13) . . . . ?
Fe2 N3 C26 C20 9.37(17) . . . . ?
C19 C20 C26 N3 -81.04(16) . . . . ?
C21 C20 C26 N3 93.43(15) . . . . ?
C22 C21 C27 C28 82.36(18) . . . . ?
C20 C21 C27 C28 -94.58(17) . . . . ?
C11 N5 C29 C22 -159.29(13) . . . . ?
C23 C22 C29 N5 76.50(17) . . . . ?
C21 C22 C29 N5 -102.60(15) . . . . ?
C18 C23 C30 C31 -85.36(17) . . . . ?
C22 C23 C30 C31 95.23(17) . . . . ?
C3 N2 C32 C33 178.03(13) . . . . ?
Fe1 N2 C32 C33 9.40(17) . . . . ?
N2 C32 C33 C38 -80.90(16) . . . . ?
N2 C32 C33 C34 93.92(16) . . . . ?
C38 C33 C34 C35 3.6(2) . . . . ?
C32 C33 C34 C35 -171.15(12) . . . . ?
C38 C33 C34 C39 179.40(13) . . . . ?
C32 C33 C34 C39 4.7(2) . . . . ?
C33 C34 C35 C36 4.8(2) . . . . ?
C39 C34 C35 C36 -171.08(13) . . . . ?
C33 C34 C35 C41 -178.16(12) . . . . ?
C39 C34 C35 C41 6.0(2) . . . . ?
C34 C35 C36 C37 -8.4(2) . . . . ?
C41 C35 C36 C37 174.44(12) . . . . ?
C34 C35 C36 C42 167.28(13) . . . . ?
C41 C35 C36 C42 -9.8(2) . . . . ?
C35 C36 C37 C38 3.8(2) . . . . ?
C42 C36 C37 C38 -171.94(13) . . . . ?
C35 C36 C37 C44 177.59(12) . . . . ?
C42 C36 C37 C44 1.9(2) . . . . ?
C34 C33 C38 C37 -8.2(2) . . . . ?
C32 C33 C38 C37 166.66(13) . . . . ?
C34 C33 C38 C45 171.99(13) . . . . ?
C32 C33 C38 C45 -13.2(2) . . . . ?
C36 C37 C38 C33 4.5(2) . . . . ?
C44 C37 C38 C33 -169.42(12) . . . . ?
C36 C37 C38 C45 -175.70(13) . . . . ?
C44 C37 C38 C45 10.4(2) . . . . ?
C35 C34 C39 C40 95.16(17) . . . . ?
C33 C34 C39 C40 -80.64(17) . . . . ?
C13 N6 C41 C35 163.42(13) . . . . ?
C34 C35 C41 N6 -79.90(17) . . . . ?
C36 C35 C41 N6 97.20(16) . . . . ?
C37 C36 C42 C43 -89.08(17) . . . . ?
C35 C36 C42 C43 95.22(17) . . . . ?
C8 N4 C44 C37 -173.09(13) . . . . ?
Fe2 N4 C44 C37 -3.12(17) . . . . ?
C36 C37 C44 N4 -95.48(16) . . . . ?
C38 C37 C44 N4 78.39(16) . . . . ?
C33 C38 C45 C46 -88.24(17) . . . . ?
C37 C38 C45 C46 91.91(16) . . . . ?
C1S C2S C3S C4S -179.32(18) . . . . ?
C2S C3S C4S C5S 171.73(16) . . . . ?
C3S C4S C5S C6S 61.0(2) . . . . ?
